data_1573221
loop_
_publ_author_name
'Atterberry, Benjamin A.'
'Wimmer, Erik'
'Klostermann, Sina'
'Frey, Wolfgang'
'K\"astner, Johannes'
'Estes, Deven'
'Rossini, Aaron J.'

_publ_section_title
;
 Structural Characterization of Surface Immobilized Platinum Hydrides by
 Sensitivity-Enhanced 195Pt Solid State NMR Spectroscopy and DFT
 Calculations
;
_journal_name_full 'Chemical Science'
_journal_paper_doi 10.1039/D4SC06450J
_journal_year 2024
_chemical_formula_moiety 'C24 H57 O P2 Pt, B F4'
_chemical_formula_sum 'C24 H57 B F4 O P2 Pt'
_chemical_formula_weight 705.53
_chemical_name_systematic 'Pt-H_PtBu3_2-H2O [BF3]'
_space_group_crystal_system monoclinic
_space_group_IT_number 14
_space_group_name_Hall '-P 2ybc'
_space_group_name_H-M_alt 'P 1 21/c 1'
_atom_sites_solution_hydrogens mixed
_atom_sites_solution_primary direct
_atom_sites_solution_secondary difmap
_audit_block_doi 10.5517/ccdc.csd.cc2jjppg
_audit_creation_method SHELXL-2014/7
_audit_update_record
;
2024-03-12 deposited with the CCDC.	2024-11-20 downloaded from the CCDC.
;
_cell_angle_alpha 90
_cell_angle_beta 106.800(2)
_cell_angle_gamma 90
_cell_formula_units_Z 4
_cell_length_a 11.5231(4)
_cell_length_b 16.5896(4)
_cell_length_c 16.5713(5)
_cell_measurement_reflns_used 5080
_cell_measurement_temperature 150(2)
_cell_measurement_theta_max 28.319
_cell_measurement_theta_min 1.776
_cell_volume 3032.63(16)
_computing_cell_refinement 'Bruker APEXII Software Suite, 2008'
_computing_data_collection 'Bruker APEXII Software Suite, 2008'
_computing_data_reduction 'Bruker APEXII Software Suite, 2008'
_computing_molecular_graphics 'SHELXTL-plus, XP (Sheldrick, 1998)'
_computing_structure_refinement 'SHELXL-2014/7 (Sheldrick, 2014)'
_computing_structure_solution 'SHELXS-2014/7 (Sheldrick, 2014)'
_diffrn_ambient_temperature 150(2)
_diffrn_measured_fraction_theta_full 0.999
_diffrn_measured_fraction_theta_max 0.998
_diffrn_measurement_device_type 'Bruker Kappa APEXII Duo'
_diffrn_measurement_method 'Omega + Phi Scans'
_diffrn_radiation_type MoK\a
_diffrn_radiation_wavelength 0.71073
_diffrn_reflns_av_R_equivalents 0.0787
_diffrn_reflns_av_unetI/netI 0.0962
_diffrn_reflns_Laue_measured_fraction_full 0.999
_diffrn_reflns_Laue_measured_fraction_max 0.998
_diffrn_reflns_limit_h_max 15
_diffrn_reflns_limit_h_min -15
_diffrn_reflns_limit_k_max 22
_diffrn_reflns_limit_k_min -16
_diffrn_reflns_limit_l_max 22
_diffrn_reflns_limit_l_min -20
_diffrn_reflns_number 28688
_diffrn_reflns_point_group_measured_fraction_full 0.999
_diffrn_reflns_point_group_measured_fraction_max 0.998
_diffrn_reflns_theta_full 25.242
_diffrn_reflns_theta_max 28.319
_diffrn_reflns_theta_min 1.776
_diffrn_source 'fine-focus sealed tube'
_exptl_absorpt_coefficient_mu 4.772
_exptl_absorpt_correction_T_max 0.8595
_exptl_absorpt_correction_T_min 0.7542
_exptl_absorpt_correction_type numerical
_exptl_absorpt_process_details 'SADABS, Bruker 2008'
_exptl_crystal_colour colourless
_exptl_crystal_density_diffrn 1.545
_exptl_crystal_description prism
_exptl_crystal_F_000 1432
_exptl_crystal_size_max 0.143
_exptl_crystal_size_mid 0.099
_exptl_crystal_size_min 0.074
_refine_diff_density_max 1.218
_refine_diff_density_min -1.158
_refine_diff_density_rms 0.188
_refine_ls_extinction_method none
_refine_ls_goodness_of_fit_ref 1.014
_refine_ls_hydrogen_treatment mixed
_refine_ls_matrix_type full
_refine_ls_number_parameters 328
_refine_ls_number_reflns 7528
_refine_ls_number_restraints 7
_refine_ls_restrained_S_all 1.016
_refine_ls_R_factor_all 0.0839
_refine_ls_R_factor_gt 0.0412
_refine_ls_shift/su_max 0.005
_refine_ls_shift/su_mean 0.000
_refine_ls_structure_factor_coef Fsqd
_refine_ls_weighting_details 'w=1/[\s^2^(Fo^2^)+(0.0125P)^2^] where P=(Fo^2^+2Fc^2^)/3'
_refine_ls_weighting_scheme calc
_refine_ls_wR_factor_gt 0.0523
_refine_ls_wR_factor_ref 0.0611
_reflns_Friedel_coverage 0.000
_reflns_number_gt 5080
_reflns_number_total 7528
_reflns_threshold_expression 'I > 2\s(I)'
_cod_data_source_file d4sc06450j2.cif
_cod_data_source_block Pt-H-PtBu3_2-H2O-BF4
_cod_original_cell_volume 3032.62(16)
_cod_original_sg_symbol_H-M 'P 21/c'
_cod_database_code 1573221
_shelx_shelxl_version_number 2014/7
_shelx_space_group_comment
;
The symmetry employed for this shelxl refinement is uniquely defined
by the following loop, which should always be used as a source of
symmetry information in preference to the above space-group names.
They are only intended as comments.
;
_shelx_estimated_absorpt_t_min 0.549
_shelx_estimated_absorpt_t_max 0.719

loop_
_space_group_symop_operation_xyz
'x, y, z'
'-x, y+1/2, -z+1/2'
'-x, -y, -z'
'x, -y-1/2, z-1/2'

loop_
_atom_site_label
_atom_site_type_symbol
_atom_site_fract_x
_atom_site_fract_y
_atom_site_fract_z
_atom_site_U_iso_or_equiv
_atom_site_adp_type
_atom_site_occupancy
_atom_site_site_symmetry_order
_atom_site_calc_flag
_atom_site_refinement_flags_posn
_atom_site_refinement_flags_adp
_atom_site_refinement_flags_occupancy
_atom_site_disorder_assembly
_atom_site_disorder_group
Pt1 Pt 0.23617(2) 0.43361(2) 0.27035(2) 0.01353(5) Uani 1 1 d . . . . .
H1 H 0.167(5) 0.410(3) 0.187(3) 0.053(17) Uiso 1 1 d . . . . .
P1 P 0.08423(12) 0.36415(7) 0.30856(8) 0.0156(3) Uani 1 1 d . . . . .
P2 P 0.36016(12) 0.48869(7) 0.19551(8) 0.0146(3) Uani 1 1 d . . . . .
O1 O 0.3264(4) 0.4713(3) 0.4006(2) 0.0258(9) Uani 1 1 d . . . . .
H1A H 0.394(6) 0.443(4) 0.424(4) 0.07(2) Uiso 1 1 d . . . . .
H1B H 0.323(6) 0.524(4) 0.420(4) 0.09(3) Uiso 1 1 d . . . . .
C1 C 0.1508(5) 0.2997(3) 0.4065(3) 0.0220(12) Uani 1 1 d . . . . .
C2 C 0.0674(5) 0.2319(3) 0.4207(3) 0.0373(16) Uani 1 1 d . . . . .
H2A H 0.0490 0.1948 0.3727 0.056 Uiso 1 1 calc R U . . .
H2B H -0.0081 0.2553 0.4261 0.056 Uiso 1 1 calc R U . . .
H2C H 0.1083 0.2024 0.4724 0.056 Uiso 1 1 calc R U . . .
C3 C 0.2699(5) 0.2629(3) 0.3995(3) 0.0321(15) Uani 1 1 d . . . . .
H3A H 0.3078 0.2314 0.4503 0.048 Uiso 1 1 calc R U . . .
H3B H 0.3249 0.3061 0.3938 0.048 Uiso 1 1 calc R U . . .
H3C H 0.2528 0.2277 0.3500 0.048 Uiso 1 1 calc R U . . .
C4 C 0.1844(5) 0.3510(3) 0.4871(3) 0.0306(14) Uani 1 1 d . . . . .
H4A H 0.2240 0.3169 0.5356 0.046 Uiso 1 1 calc R U . . .
H4B H 0.1108 0.3746 0.4954 0.046 Uiso 1 1 calc R U . . .
H4C H 0.2398 0.3941 0.4818 0.046 Uiso 1 1 calc R U . . .
C5 C -0.0275(4) 0.4396(3) 0.3301(3) 0.0245(12) Uani 1 1 d . . . . .
C6 C -0.1045(5) 0.4760(3) 0.2473(4) 0.0376(16) Uani 1 1 d . . . . .
H6A H -0.1593 0.4347 0.2148 0.056 Uiso 1 1 calc R U . . .
H6B H -0.0515 0.4955 0.2148 0.056 Uiso 1 1 calc R U . . .
H6C H -0.1521 0.5209 0.2593 0.056 Uiso 1 1 calc R U . . .
C7 C -0.1139(5) 0.4052(3) 0.3783(4) 0.0380(16) Uani 1 1 d . . . . .
H7A H -0.1664 0.4484 0.3879 0.057 Uiso 1 1 calc R U . . .
H7B H -0.0659 0.3833 0.4326 0.057 Uiso 1 1 calc R U . . .
H7C H -0.1637 0.3623 0.3447 0.057 Uiso 1 1 calc R U . . .
C8 C 0.0451(5) 0.5094(3) 0.3822(4) 0.0351(15) Uani 1 1 d . . . . .
H8A H 0.0969 0.5338 0.3513 0.053 Uiso 1 1 calc R U . . .
H8B H 0.0955 0.4887 0.4364 0.053 Uiso 1 1 calc R U . . .
H8C H -0.0111 0.5500 0.3920 0.053 Uiso 1 1 calc R U . . .
C9 C -0.0014(5) 0.2931(3) 0.2198(3) 0.0256(13) Uani 1 1 d . . . . .
C10 C 0.0781(5) 0.2220(3) 0.2131(3) 0.0383(16) Uani 1 1 d . . . . .
H10A H 0.0868 0.1862 0.2615 0.057 Uiso 1 1 calc R U . . .
H10B H 0.1582 0.2415 0.2127 0.057 Uiso 1 1 calc R U . . .
H10C H 0.0407 0.1924 0.1609 0.057 Uiso 1 1 calc R U . . .
C11 C -0.1239(5) 0.2624(3) 0.2294(3) 0.0358(15) Uani 1 1 d . . . . .
H11A H -0.1575 0.2213 0.1865 0.054 Uiso 1 1 calc R U . . .
H11B H -0.1808 0.3076 0.2223 0.054 Uiso 1 1 calc R U . . .
H11C H -0.1108 0.2389 0.2856 0.054 Uiso 1 1 calc R U . . .
C12 C -0.0314(5) 0.3350(3) 0.1328(3) 0.0403(16) Uani 1 1 d . . . . .
H12A H 0.0436 0.3443 0.1176 0.060 Uiso 1 1 calc R U . . .
H12B H -0.0712 0.3868 0.1354 0.060 Uiso 1 1 calc R U . . .
H12C H -0.0857 0.3006 0.0902 0.060 Uiso 1 1 calc R U . . .
C13 C 0.2571(5) 0.5341(3) 0.0938(3) 0.0202(12) Uani 1 1 d . . . . .
C14 C 0.1887(5) 0.4685(3) 0.0335(3) 0.0421(17) Uani 1 1 d . . . . .
H14A H 0.1206 0.4928 -0.0093 0.063 Uiso 1 1 calc R U . . .
H14B H 0.1581 0.4280 0.0653 0.063 Uiso 1 1 calc R U . . .
H14C H 0.2437 0.4427 0.0060 0.063 Uiso 1 1 calc R U . . .
C15 C 0.1576(6) 0.5825(3) 0.1156(4) 0.0507(19) Uani 1 1 d . . . . .
H15A H 0.1938 0.6287 0.1508 0.076 Uiso 1 1 calc R U . . .
H15B H 0.1158 0.5481 0.1464 0.076 Uiso 1 1 calc R U . . .
H15C H 0.0994 0.6017 0.0636 0.076 Uiso 1 1 calc R U . . .
C16 C 0.3196(5) 0.5865(3) 0.0445(4) 0.0502(19) Uani 1 1 d . . . . .
H16A H 0.3871 0.5566 0.0338 0.075 Uiso 1 1 calc R U . . .
H16B H 0.3507 0.6352 0.0770 0.075 Uiso 1 1 calc R U . . .
H16C H 0.2616 0.6016 -0.0093 0.075 Uiso 1 1 calc R U . . .
C17 C 0.4504(5) 0.4033(3) 0.1674(3) 0.0204(12) Uani 1 1 d . . . . .
C18 C 0.5495(6) 0.3766(3) 0.2437(4) 0.061(2) Uani 1 1 d . . . . .
H18A H 0.5814 0.3244 0.2322 0.091 Uiso 1 1 calc R U . . .
H18B H 0.5168 0.3713 0.2919 0.091 Uiso 1 1 calc R U . . .
H18C H 0.6149 0.4166 0.2567 0.091 Uiso 1 1 calc DR U . . .
C19 C 0.5063(6) 0.4211(3) 0.0961(4) 0.064(2) Uani 1 1 d . . . . .
H19A H 0.5617 0.4670 0.1117 0.096 Uiso 1 1 calc R U . . .
H19B H 0.4418 0.4339 0.0445 0.096 Uiso 1 1 calc R U . . .
H19C H 0.5511 0.3737 0.0863 0.096 Uiso 1 1 calc R U . . .
C20 C 0.3701(5) 0.3286(3) 0.1413(4) 0.0485(19) Uani 1 1 d . . . . .
H20A H 0.4165 0.2858 0.1241 0.073 Uiso 1 1 calc R U . . .
H20B H 0.2994 0.3423 0.0940 0.073 Uiso 1 1 calc R U . . .
H20C H 0.3431 0.3100 0.1891 0.073 Uiso 1 1 calc R U . . .
C21 C 0.4696(4) 0.5712(3) 0.2509(3) 0.0263(12) Uani 1 1 d . . . . .
C22 C 0.5430(5) 0.5436(3) 0.3378(3) 0.0448(17) Uani 1 1 d . . . . .
H22A H 0.5962 0.5875 0.3663 0.067 Uiso 1 1 calc R U . . .
H22B H 0.5923 0.4968 0.3325 0.067 Uiso 1 1 calc DR U . . .
H22C H 0.4881 0.5287 0.3708 0.067 Uiso 1 1 calc R U . . .
C23 C 0.3938(6) 0.6436(3) 0.2641(4) 0.054(2) Uani 1 1 d . U . . .
H23A H 0.3281 0.6247 0.2859 0.081 Uiso 1 1 calc R U . . .
H23B H 0.3594 0.6714 0.2103 0.081 Uiso 1 1 calc R U . . .
H23C H 0.4457 0.6810 0.3047 0.081 Uiso 1 1 calc R U . . .
C24 C 0.5630(6) 0.5987(3) 0.2066(4) 0.054(2) Uani 1 1 d . . . . .
H24A H 0.5208 0.6200 0.1507 0.081 Uiso 1 1 calc R U . . .
H24B H 0.6134 0.5528 0.2008 0.081 Uiso 1 1 calc R U . . .
H24C H 0.6145 0.6409 0.2402 0.081 Uiso 1 1 calc R U . . .
B1 B 0.3738(7) 0.6682(4) 0.4981(5) 0.0324(17) Uani 1 1 d . . . . .
F2 F 0.2835(3) 0.62663(19) 0.4398(2) 0.0571(11) Uani 1 1 d . . . . .
F3 F 0.3314(4) 0.6964(2) 0.5614(2) 0.0703(13) Uani 1 1 d . . . . .
F4 F 0.4155(4) 0.72906(18) 0.4604(2) 0.0628(12) Uani 1 1 d . . . . .
F5 F 0.4664(3) 0.6129(2) 0.5302(2) 0.0610(11) Uani 1 1 d . . . . .

loop_
_atom_site_aniso_label
_atom_site_aniso_U_11
_atom_site_aniso_U_22
_atom_site_aniso_U_33
_atom_site_aniso_U_23
_atom_site_aniso_U_13
_atom_site_aniso_U_12
Pt1 0.01236(9) 0.01347(9) 0.01483(10) 0.00020(10) 0.00402(7) -0.00188(10)
P1 0.0123(7) 0.0174(7) 0.0163(8) 0.0033(6) 0.0027(6) -0.0020(6)
P2 0.0133(7) 0.0148(6) 0.0166(8) -0.0001(5) 0.0057(6) -0.0010(5)
O1 0.022(2) 0.033(2) 0.018(2) -0.0052(18) -0.0007(19) -0.004(2)
C1 0.018(3) 0.021(3) 0.026(3) 0.013(2) 0.005(3) 0.000(2)
C2 0.037(4) 0.039(3) 0.032(4) 0.019(3) 0.003(3) -0.011(3)
C3 0.029(4) 0.023(3) 0.039(4) 0.010(3) 0.002(3) 0.003(3)
C4 0.034(4) 0.034(3) 0.019(3) 0.013(3) 0.000(3) -0.008(3)
C5 0.016(3) 0.026(3) 0.035(3) 0.003(3) 0.012(3) 0.005(3)
C6 0.018(3) 0.035(3) 0.057(5) 0.015(3) 0.005(3) 0.012(3)
C7 0.018(3) 0.057(4) 0.043(4) 0.000(3) 0.015(3) 0.002(3)
C8 0.031(4) 0.026(3) 0.053(4) -0.009(3) 0.018(3) 0.005(3)
C9 0.029(3) 0.023(3) 0.021(3) -0.003(2) 0.001(3) -0.017(3)
C10 0.050(4) 0.029(3) 0.036(4) -0.015(3) 0.013(3) -0.014(3)
C11 0.031(4) 0.037(3) 0.035(4) 0.000(3) 0.002(3) -0.022(3)
C12 0.047(4) 0.048(4) 0.020(4) -0.002(3) 0.001(3) -0.025(3)
C13 0.023(3) 0.018(3) 0.023(3) 0.004(2) 0.012(3) 0.006(2)
C14 0.040(4) 0.043(4) 0.032(4) 0.013(3) -0.008(3) -0.005(3)
C15 0.045(4) 0.063(5) 0.039(4) 0.005(3) 0.005(3) 0.032(4)
C16 0.037(4) 0.060(4) 0.045(4) 0.035(3) 0.000(3) -0.003(3)
C17 0.016(3) 0.014(3) 0.032(4) 0.004(2) 0.009(3) 0.008(2)
C18 0.060(5) 0.040(4) 0.069(6) -0.007(4) -0.003(4) 0.025(4)
C19 0.089(6) 0.041(4) 0.093(6) 0.020(4) 0.077(5) 0.030(4)
C20 0.031(4) 0.036(4) 0.071(5) -0.029(3) 0.003(4) 0.011(3)
C21 0.020(3) 0.030(3) 0.031(3) -0.005(3) 0.011(3) -0.015(3)
C22 0.036(4) 0.050(4) 0.037(4) -0.010(3) -0.006(3) -0.020(3)
C23 0.039(4) 0.022(3) 0.092(5) -0.031(3) 0.004(4) -0.006(3)
C24 0.050(5) 0.066(4) 0.052(5) -0.007(3) 0.023(4) -0.040(4)
B1 0.039(5) 0.023(4) 0.030(5) 0.002(3) 0.000(4) -0.001(3)
F2 0.038(2) 0.044(2) 0.072(3) -0.0126(19) -0.012(2) -0.0095(18)
F3 0.111(4) 0.056(2) 0.060(3) -0.007(2) 0.049(3) -0.003(2)
F4 0.096(3) 0.038(2) 0.058(3) 0.0071(18) 0.027(3) -0.021(2)
F5 0.047(3) 0.053(2) 0.067(3) 0.007(2) -0.008(2) 0.016(2)

loop_
_atom_type_symbol
_atom_type_description
_atom_type_scat_dispersion_real
_atom_type_scat_dispersion_imag
_atom_type_scat_source
C C 0.0033 0.0016 'International Tables Vol C Tables 4.2.6.8 and 6.1.1.4'
H H 0.0000 0.0000 'International Tables Vol C Tables 4.2.6.8 and 6.1.1.4'
B B 0.0013 0.0007 'International Tables Vol C Tables 4.2.6.8 and 6.1.1.4'
O O 0.0106 0.0060 'International Tables Vol C Tables 4.2.6.8 and 6.1.1.4'
F F 0.0171 0.0103 'International Tables Vol C Tables 4.2.6.8 and 6.1.1.4'
P P 0.1023 0.0942 'International Tables Vol C Tables 4.2.6.8 and 6.1.1.4'
Pt Pt -1.7033 8.3905 'International Tables Vol C Tables 4.2.6.8 and 6.1.1.4'

loop_
_geom_angle_atom_site_label_1
_geom_angle_atom_site_label_2
_geom_angle_atom_site_label_3
_geom_angle
_geom_angle_site_symmetry_1
_geom_angle_site_symmetry_3
_geom_angle_publ_flag
O1 Pt1 P1 93.04(10) . . ?
O1 Pt1 P2 102.83(10) . . ?
P1 Pt1 P2 164.10(5) . . ?
O1 Pt1 H1 175(2) . . ?
P1 Pt1 H1 82.9(19) . . ?
P2 Pt1 H1 81.3(19) . . ?
C5 P1 C1 109.6(2) . . ?
C5 P1 C9 108.8(2) . . ?
C1 P1 C9 107.4(2) . . ?
C5 P1 Pt1 109.17(16) . . ?
C1 P1 Pt1 111.05(16) . . ?
C9 P1 Pt1 110.81(16) . . ?
C17 P2 C21 108.8(2) . . ?
C17 P2 C13 108.8(2) . . ?
C21 P2 C13 107.3(2) . . ?
C17 P2 Pt1 107.59(16) . . ?
C21 P2 Pt1 116.54(16) . . ?
C13 P2 Pt1 107.64(16) . . ?
C17 P2 H1 97.8(10) . . ?
C21 P2 H1 147.1(11) . . ?
C13 P2 H1 81.0(11) . . ?
Pt1 P2 H1 33.8(11) . . ?
Pt1 O1 H1A 112(4) . . ?
Pt1 O1 H1B 123(4) . . ?
H1A O1 H1B 117(6) . . ?
C3 C1 C2 109.4(4) . . ?
C3 C1 C4 106.3(4) . . ?
C2 C1 C4 106.5(4) . . ?
C3 C1 P1 107.8(3) . . ?
C2 C1 P1 115.1(4) . . ?
C4 C1 P1 111.5(3) . . ?
C1 C2 H2A 109.5 . . ?
C1 C2 H2B 109.5 . . ?
H2A C2 H2B 109.5 . . ?
C1 C2 H2C 109.5 . . ?
H2A C2 H2C 109.5 . . ?
H2B C2 H2C 109.5 . . ?
C1 C3 H3A 109.5 . . ?
C1 C3 H3B 109.5 . . ?
H3A C3 H3B 109.5 . . ?
C1 C3 H3C 109.5 . . ?
H3A C3 H3C 109.5 . . ?
H3B C3 H3C 109.5 . . ?
C1 C4 H4A 109.5 . . ?
C1 C4 H4B 109.5 . . ?
H4A C4 H4B 109.5 . . ?
C1 C4 H4C 109.5 . . ?
H4A C4 H4C 109.5 . . ?
H4B C4 H4C 109.5 . . ?
C6 C5 C8 106.7(4) . . ?
C6 C5 C7 108.4(4) . . ?
C8 C5 C7 108.3(4) . . ?
C6 C5 P1 109.9(4) . . ?
C8 C5 P1 108.2(3) . . ?
C7 C5 P1 115.1(4) . . ?
C5 C6 H6A 109.5 . . ?
C5 C6 H6B 109.5 . . ?
H6A C6 H6B 109.5 . . ?
C5 C6 H6C 109.5 . . ?
H6A C6 H6C 109.5 . . ?
H6B C6 H6C 109.5 . . ?
C5 C7 H7A 109.5 . . ?
C5 C7 H7B 109.5 . . ?
H7A C7 H7B 109.5 . . ?
C5 C7 H7C 109.5 . . ?
H7A C7 H7C 109.5 . . ?
H7B C7 H7C 109.5 . . ?
C5 C8 H8A 109.5 . . ?
C5 C8 H8B 109.5 . . ?
H8A C8 H8B 109.5 . . ?
C5 C8 H8C 109.5 . . ?
H8A C8 H8C 109.5 . . ?
H8B C8 H8C 109.5 . . ?
C10 C9 C12 105.0(4) . . ?
C10 C9 C11 109.8(4) . . ?
C12 C9 C11 106.2(4) . . ?
C10 C9 P1 110.2(4) . . ?
C12 C9 P1 111.4(3) . . ?
C11 C9 P1 113.8(4) . . ?
C9 C10 H10A 109.5 . . ?
C9 C10 H10B 109.5 . . ?
H10A C10 H10B 109.5 . . ?
C9 C10 H10C 109.5 . . ?
H10A C10 H10C 109.5 . . ?
H10B C10 H10C 109.5 . . ?
C9 C11 H11A 109.5 . . ?
C9 C11 H11B 109.5 . . ?
H11A C11 H11B 109.5 . . ?
C9 C11 H11C 109.5 . . ?
H11A C11 H11C 109.5 . . ?
H11B C11 H11C 109.5 . . ?
C9 C12 H12A 109.5 . . ?
C9 C12 H12B 109.5 . . ?
H12A C12 H12B 109.5 . . ?
C9 C12 H12C 109.5 . . ?
H12A C12 H12C 109.5 . . ?
H12B C12 H12C 109.5 . . ?
C16 C13 C15 109.5(4) . . ?
C16 C13 C14 107.0(5) . . ?
C15 C13 C14 104.4(5) . . ?
C16 C13 P2 115.5(4) . . ?
C15 C13 P2 108.4(4) . . ?
C14 C13 P2 111.5(3) . . ?
C13 C14 H14A 109.5 . . ?
C13 C14 H14B 109.5 . . ?
H14A C14 H14B 109.5 . . ?
C13 C14 H14C 109.5 . . ?
H14A C14 H14C 109.5 . . ?
H14B C14 H14C 109.5 . . ?
C13 C15 H15A 109.5 . . ?
C13 C15 H15B 109.5 . . ?
H15A C15 H15B 109.5 . . ?
C13 C15 H15C 109.5 . . ?
H15A C15 H15C 109.5 . . ?
H15B C15 H15C 109.5 . . ?
C13 C16 H16A 109.5 . . ?
C13 C16 H16B 109.5 . . ?
H16A C16 H16B 109.5 . . ?
C13 C16 H16C 109.5 . . ?
H16A C16 H16C 109.5 . . ?
H16B C16 H16C 109.5 . . ?
C18 C17 C19 108.6(5) . . ?
C18 C17 C20 104.4(4) . . ?
C19 C17 C20 107.0(5) . . ?
C18 C17 P2 110.6(4) . . ?
C19 C17 P2 115.5(3) . . ?
C20 C17 P2 110.2(3) . . ?
C17 C18 H18A 109.5 . . ?
C17 C18 H18B 109.5 . . ?
H18A C18 H18B 109.5 . . ?
C17 C18 H18C 109.5 . . ?
H18A C18 H18C 109.5 . . ?
H18B C18 H18C 109.5 . . ?
C17 C19 H19A 109.5 . . ?
C17 C19 H19B 109.5 . . ?
H19A C19 H19B 109.5 . . ?
C17 C19 H19C 109.5 . . ?
H19A C19 H19C 109.5 . . ?
H19B C19 H19C 109.5 . . ?
C17 C20 H20A 109.5 . . ?
C17 C20 H20B 109.5 . . ?
H20A C20 H20B 109.5 . . ?
C17 C20 H20C 109.5 . . ?
H20A C20 H20C 109.5 . . ?
H20B C20 H20C 109.5 . . ?
C22 C21 C23 106.5(5) . . ?
C22 C21 C24 105.5(5) . . ?
C23 C21 C24 110.0(5) . . ?
C22 C21 P2 110.5(4) . . ?
C23 C21 P2 107.8(3) . . ?
C24 C21 P2 116.1(4) . . ?
C21 C22 H22A 109.5 . . ?
C21 C22 H22B 109.5 . . ?
H22A C22 H22B 109.5 . . ?
C21 C22 H22C 109.5 . . ?
H22A C22 H22C 109.5 . . ?
H22B C22 H22C 109.5 . . ?
C21 C23 H23A 109.5 . . ?
C21 C23 H23B 109.5 . . ?
H23A C23 H23B 109.5 . . ?
C21 C23 H23C 109.5 . . ?
H23A C23 H23C 109.5 . . ?
H23B C23 H23C 109.5 . . ?
C21 C24 H24A 109.5 . . ?
C21 C24 H24B 109.5 . . ?
H24A C24 H24B 109.5 . . ?
C21 C24 H24C 109.5 . . ?
H24A C24 H24C 109.5 . . ?
H24B C24 H24C 109.5 . . ?
F4 B1 F3 110.9(5) . . ?
F4 B1 F2 110.3(6) . . ?
F3 B1 F2 110.2(6) . . ?
F4 B1 F5 109.5(6) . . ?
F3 B1 F5 109.8(6) . . ?
F2 B1 F5 106.1(5) . . ?

loop_
_geom_bond_atom_site_label_1
_geom_bond_atom_site_label_2
_geom_bond_distance
_geom_bond_site_symmetry_2
_geom_bond_publ_flag
Pt1 O1 2.199(4) . ?
Pt1 P1 2.3313(13) . ?
Pt1 P2 2.3320(12) . ?
Pt1 H1 1.43(5) . ?
P1 C5 1.902(5) . ?
P1 C1 1.910(5) . ?
P1 C9 1.921(5) . ?
P2 C17 1.893(5) . ?
P2 C21 1.907(5) . ?
P2 C13 1.914(5) . ?
P2 H1 2.55(5) . ?
O1 H1A 0.89(6) . ?
O1 H1B 0.93(6) . ?
C1 C3 1.536(7) . ?
C1 C2 1.541(6) . ?
C1 C4 1.536(7) . ?
C2 H2A 0.9800 . ?
C2 H2B 0.9800 . ?
C2 H2C 0.9800 . ?
C3 H3A 0.9800 . ?
C3 H3B 0.9800 . ?
C3 H3C 0.9800 . ?
C4 H4A 0.9800 . ?
C4 H4B 0.9800 . ?
C4 H4C 0.9800 . ?
C5 C6 1.526(7) . ?
C5 C8 1.539(7) . ?
C5 C7 1.552(6) . ?
C6 H6A 0.9800 . ?
C6 H6B 0.9800 . ?
C6 H6C 0.9800 . ?
C7 H7A 0.9800 . ?
C7 H7B 0.9800 . ?
C7 H7C 0.9800 . ?
C8 H8A 0.9800 . ?
C8 H8B 0.9800 . ?
C8 H8C 0.9800 . ?
C9 C10 1.517(7) . ?
C9 C12 1.547(7) . ?
C9 C11 1.552(7) . ?
C10 H10A 0.9800 . ?
C10 H10B 0.9800 . ?
C10 H10C 0.9800 . ?
C11 H11A 0.9800 . ?
C11 H11B 0.9800 . ?
C11 H11C 0.9800 . ?
C12 H12A 0.9800 . ?
C12 H12B 0.9800 . ?
C12 H12C 0.9800 . ?
C13 C16 1.511(6) . ?
C13 C15 1.526(7) . ?
C13 C14 1.532(7) . ?
C14 H14A 0.9800 . ?
C14 H14B 0.9800 . ?
C14 H14C 0.9800 . ?
C15 H15A 0.9800 . ?
C15 H15B 0.9800 . ?
C15 H15C 0.9800 . ?
C16 H16A 0.9800 . ?
C16 H16B 0.9800 . ?
C16 H16C 0.9800 . ?
C17 C18 1.505(8) . ?
C17 C19 1.530(6) . ?
C17 C20 1.532(7) . ?
C18 H18A 0.9800 . ?
C18 H18B 0.9800 . ?
C18 H18C 0.9800 . ?
C19 H19A 0.9800 . ?
C19 H19B 0.9800 . ?
C19 H19C 0.9800 . ?
C20 H20A 0.9800 . ?
C20 H20B 0.9800 . ?
C20 H20C 0.9800 . ?
C21 C22 1.516(7) . ?
C21 C23 1.537(7) . ?
C21 C24 1.537(6) . ?
C22 H22A 0.9800 . ?
C22 H22B 0.9800 . ?
C22 H22C 0.9800 . ?
C23 H23A 0.9800 . ?
C23 H23B 0.9800 . ?
C23 H23C 0.9800 . ?
C24 H24A 0.9800 . ?
C24 H24B 0.9800 . ?
C24 H24C 0.9800 . ?
B1 F4 1.347(7) . ?
B1 F3 1.361(7) . ?
B1 F2 1.383(7) . ?
B1 F5 1.392(7) . ?

loop_
_geom_torsion_atom_site_label_1
_geom_torsion_atom_site_label_2
_geom_torsion_atom_site_label_3
_geom_torsion_atom_site_label_4
_geom_torsion
_geom_torsion_site_symmetry_1
_geom_torsion_site_symmetry_2
_geom_torsion_site_symmetry_3
_geom_torsion_site_symmetry_4
_geom_torsion_publ_flag
C21 P2 C17 C18 52.4(5) . . . . ?
C13 P2 C17 C18 168.9(4) . . . . ?
Pt1 P2 C17 C18 -74.7(4) . . . . ?
C21 P2 C17 C19 -71.4(5) . . . . ?
C13 P2 C17 C19 45.1(5) . . . . ?
Pt1 P2 C17 C19 161.5(4) . . . . ?
C21 P2 C17 C20 167.3(4) . . . . ?
C13 P2 C17 C20 -76.2(4) . . . . ?
Pt1 P2 C17 C20 40.2(4) . . . . ?
